data_4023273
loop_
_publ_author_name
'Ying Zhou'
'Yi Xiao'
'Dan Li'
'Meiyan Fu'
'Xuhong Qian'

_publ_section_title
;
 Novel Fluorescent Fluorine-Boron Complexes: Synthesis, Crystal
 Structure, Photoluminescence, and Electrochemistry Properties
;
_journal_name_full 'Journal of Organic Chemistry'
_journal_page_first 1571
_journal_page_last 1574
_journal_paper_doi 10.1021/jo702265x
_journal_volume 73
_journal_year 2008
_chemical_formula_sum 'C14 H9 B F2 N2 O'
_chemical_formula_weight 270.04
_chemical_name_systematic
; 
 ? 
;
_space_group_IT_number 14
_symmetry_cell_setting monoclinic
_symmetry_space_group_name_Hall '-P 2yn'
_symmetry_space_group_name_H-M 'P 1 21/n 1'
_atom_sites_solution_hydrogens geom
_atom_sites_solution_primary direct
_atom_sites_solution_secondary difmap
_audit_creation_method SHELXL-97
_cell_angle_alpha 90.00
_cell_angle_beta 109.830(2)
_cell_angle_gamma 90.00
_cell_formula_units_Z 4
_cell_length_a 11.4034(3)
_cell_length_b 8.9648(2)
_cell_length_c 12.4160(3)
_cell_measurement_reflns_used 1895
_cell_measurement_temperature 273(2)
_cell_measurement_theta_max 26.92
_cell_measurement_theta_min 2.96
_cell_volume 1194.01(5)
_computing_cell_refinement 'Bruker SMART'
_computing_data_collection 'Bruker SMART'
_computing_data_reduction 'Bruker SAINT'
_computing_molecular_graphics 'Bruker SHELXTL'
_computing_publication_material 'Bruker SHELXTL'
_computing_structure_refinement 'SHELXL-97 (Sheldrick, 1997)'
_computing_structure_solution 'SHELXS-97 (Sheldrick, 1990)'
_diffrn_ambient_temperature 273(2)
_diffrn_measured_fraction_theta_full 0.921
_diffrn_measured_fraction_theta_max 0.921
_diffrn_measurement_device_type 'CCD area detector'
_diffrn_measurement_method 'phi and omega scans'
_diffrn_radiation_monochromator graphite
_diffrn_radiation_source 'fine-focus sealed tube'
_diffrn_radiation_type MoK\a
_diffrn_radiation_wavelength 0.71073
_diffrn_reflns_av_R_equivalents 0.0234
_diffrn_reflns_av_sigmaI/netI 0.0255
_diffrn_reflns_limit_h_max 13
_diffrn_reflns_limit_h_min -13
_diffrn_reflns_limit_k_max 8
_diffrn_reflns_limit_k_min -10
_diffrn_reflns_limit_l_max 14
_diffrn_reflns_limit_l_min -14
_diffrn_reflns_number 4618
_diffrn_reflns_theta_full 25.00
_diffrn_reflns_theta_max 25.00
_diffrn_reflns_theta_min 2.10
_exptl_absorpt_coefficient_mu 0.117
_exptl_absorpt_correction_T_max 0.9714
_exptl_absorpt_correction_T_min 0.9494
_exptl_absorpt_correction_type multi-scan
_exptl_absorpt_process_details sadabs
_exptl_crystal_colour yellow
_exptl_crystal_density_diffrn 1.502
_exptl_crystal_density_meas ?
_exptl_crystal_density_method .
_exptl_crystal_F_000 552
_exptl_crystal_size_max 0.45
_exptl_crystal_size_mid 0.34
_exptl_crystal_size_min 0.25
_refine_diff_density_max 0.165
_refine_diff_density_min -0.130
_refine_diff_density_rms 0.033
_refine_ls_extinction_method none
_refine_ls_goodness_of_fit_ref 0.995
_refine_ls_hydrogen_treatment constr
_refine_ls_matrix_type full
_refine_ls_number_parameters 181
_refine_ls_number_reflns 1939
_refine_ls_number_restraints 0
_refine_ls_restrained_S_all 0.995
_refine_ls_R_factor_all 0.0457
_refine_ls_R_factor_gt 0.0349
_refine_ls_shift/su_max 0.011
_refine_ls_shift/su_mean 0.002
_refine_ls_structure_factor_coef Fsqd
_refine_ls_weighting_details 'calc w=1/[\s^2^(Fo^2^)+(0.0612P)^2^+0.1969P] where P=(Fo^2^+2Fc^2^)/3'
_refine_ls_weighting_scheme calc
_refine_ls_wR_factor_gt 0.0976
_refine_ls_wR_factor_ref 0.1049
_reflns_number_gt 1547
_reflns_number_total 1939
_reflns_threshold_expression >2sigma(I)
_cod_data_source_file jo702265x-File003.cif
_cod_data_source_block 1
_cod_depositor_comments
;
The following automatic conversions were performed:
'_symmetry_cell_setting' value 'Monoclinic' changed to 'monoclinic'
according to '/home/saulius/struct/CIF-dictionaries/cif_core.dic'
dictionary named 'cif_core.dic' version 2.4.1 from 2010-06-29.

Automatic conversion script
Id: cif_fix_enum 1527 2010-12-29 10:47:43Z saulius 
;
_cod_original_sg_symbol_H-M 'P 21/n'
_cod_database_code 4023273

loop_
_symmetry_equiv_pos_as_xyz
'x, y, z'
'-x+1/2, y+1/2, -z+1/2'
'-x, -y, -z'
'x-1/2, -y-1/2, z-1/2'

loop_
_atom_site_label
_atom_site_type_symbol
_atom_site_fract_x
_atom_site_fract_y
_atom_site_fract_z
_atom_site_U_iso_or_equiv
_atom_site_adp_type
_atom_site_occupancy
_atom_site_symmetry_multiplicity
_atom_site_calc_flag
_atom_site_refinement_flags
_atom_site_disorder_assembly
_atom_site_disorder_group
N1 N 0.17798(12) 0.07219(15) -0.00397(11) 0.0405(3) Uani 1 1 d . . .
O1 O 0.35855(12) -0.06956(17) 0.05014(12) 0.0733(5) Uani 1 1 d . . .
B1 B 0.19996(17) 0.1697(2) 0.10087(15) 0.0442(5) Uani 1 1 d . . .
F1 F 0.29087(9) 0.27604(13) 0.10895(10) 0.0663(4) Uani 1 1 d . . .
C1 C 0.07018(17) 0.3349(2) 0.17895(14) 0.0480(4) Uani 1 1 d . . .
H1A H 0.1370 0.3272 0.2472 0.058 Uiso 1 1 calc R . .
N2 N 0.07442(12) 0.25844(14) 0.08618(10) 0.0385(3) Uani 1 1 d . . .
C2 C -0.02843(18) 0.4224(2) 0.17586(15) 0.0522(5) Uani 1 1 d . . .
H2A H -0.0291 0.4733 0.2409 0.063 Uiso 1 1 calc R . .
F2 F 0.23075(10) 0.08937(13) 0.20110(8) 0.0628(3) Uani 1 1 d . . .
C3 C -0.12734(17) 0.4343(2) 0.07470(15) 0.0522(5) Uani 1 1 d . . .
H3A H -0.1954 0.4940 0.0706 0.063 Uiso 1 1 calc R . .
C4 C -0.12450(16) 0.3573(2) -0.02015(14) 0.0469(4) Uani 1 1 d . . .
H4A H -0.1909 0.3650 -0.0887 0.056 Uiso 1 1 calc R . .
C5 C -0.02276(14) 0.26798(18) -0.01406(13) 0.0384(4) Uani 1 1 d . . .
C6 C -0.01709(14) 0.18434(19) -0.11114(13) 0.0407(4) Uani 1 1 d . . .
H6A H -0.0810 0.1952 -0.1811 0.049 Uiso 1 1 calc R . .
C7 C 0.07694(14) 0.09176(18) -0.10396(13) 0.0376(4) Uani 1 1 d . . .
C8 C 0.09632(15) -0.00401(18) -0.19250(13) 0.0406(4) Uani 1 1 d . . .
C9 C 0.02431(17) -0.0281(2) -0.30573(14) 0.0491(4) Uani 1 1 d . . .
H9A H -0.0521 0.0195 -0.3385 0.059 Uiso 1 1 calc R . .
C10 C 0.0700(2) -0.1252(2) -0.36828(16) 0.0586(5) Uani 1 1 d . . .
H10A H 0.0232 -0.1443 -0.4444 0.070 Uiso 1 1 calc R . .
C11 C 0.1844(2) -0.1948(2) -0.31958(17) 0.0637(6) Uani 1 1 d . . .
H11A H 0.2136 -0.2584 -0.3640 0.076 Uiso 1 1 calc R . .
C12 C 0.25562(19) -0.1716(2) -0.20679(17) 0.0603(5) Uani 1 1 d . . .
H12A H 0.3321 -0.2190 -0.1742 0.072 Uiso 1 1 calc R . .
C13 C 0.20958(16) -0.07541(19) -0.14329(14) 0.0453(4) Uani 1 1 d . . .
C14 C 0.26226(16) -0.0294(2) -0.02196(15) 0.0484(4) Uani 1 1 d . . .

loop_
_atom_site_aniso_label
_atom_site_aniso_U_11
_atom_site_aniso_U_22
_atom_site_aniso_U_33
_atom_site_aniso_U_23
_atom_site_aniso_U_13
_atom_site_aniso_U_12
N1 0.0442(7) 0.0410(9) 0.0334(7) 0.0035(6) 0.0094(6) 0.0008(6)
O1 0.0656(9) 0.0889(12) 0.0560(8) 0.0097(8) 0.0084(7) 0.0298(8)
B1 0.0444(10) 0.0474(14) 0.0346(10) 0.0018(8) 0.0053(8) -0.0048(9)
F1 0.0525(6) 0.0689(8) 0.0721(8) -0.0143(6) 0.0140(5) -0.0184(5)
C1 0.0635(11) 0.0441(12) 0.0330(9) -0.0027(7) 0.0120(7) -0.0082(9)
N2 0.0487(8) 0.0353(9) 0.0285(7) -0.0010(5) 0.0092(6) -0.0068(6)
C2 0.0732(12) 0.0445(12) 0.0428(10) -0.0072(8) 0.0246(9) -0.0028(9)
F2 0.0756(7) 0.0701(8) 0.0331(5) 0.0082(5) 0.0060(5) 0.0161(5)
C3 0.0632(11) 0.0463(12) 0.0515(11) -0.0018(8) 0.0252(9) 0.0042(9)
C4 0.0498(9) 0.0479(12) 0.0408(9) 0.0010(8) 0.0124(7) 0.0023(8)
C5 0.0436(9) 0.0361(10) 0.0340(8) 0.0007(7) 0.0114(7) -0.0071(7)
C6 0.0434(8) 0.0449(11) 0.0295(8) -0.0023(7) 0.0067(6) -0.0020(8)
C7 0.0422(8) 0.0368(10) 0.0328(8) 0.0015(7) 0.0115(7) -0.0063(7)
C8 0.0516(9) 0.0338(10) 0.0391(9) 0.0018(7) 0.0186(7) -0.0040(7)
C9 0.0600(10) 0.0485(11) 0.0391(9) -0.0008(8) 0.0171(8) 0.0007(9)
C10 0.0848(14) 0.0519(12) 0.0424(10) -0.0052(9) 0.0260(9) -0.0028(10)
C11 0.0991(16) 0.0483(13) 0.0580(12) 0.0005(10) 0.0451(12) 0.0118(11)
C12 0.0757(13) 0.0515(14) 0.0625(13) 0.0087(9) 0.0349(11) 0.0165(10)
C13 0.0557(10) 0.0371(11) 0.0469(10) 0.0068(7) 0.0224(8) 0.0023(8)
C14 0.0507(10) 0.0477(12) 0.0451(10) 0.0118(8) 0.0139(8) 0.0068(8)

loop_
_atom_type_symbol
_atom_type_description
_atom_type_scat_dispersion_real
_atom_type_scat_dispersion_imag
_atom_type_scat_source
C C 0.0033 0.0016 'International Tables Vol C Tables 4.2.6.8 and 6.1.1.4'
H H 0.0000 0.0000 'International Tables Vol C Tables 4.2.6.8 and 6.1.1.4'
B B 0.0013 0.0007 'International Tables Vol C Tables 4.2.6.8 and 6.1.1.4'
N N 0.0061 0.0033 'International Tables Vol C Tables 4.2.6.8 and 6.1.1.4'
O O 0.0106 0.0060 'International Tables Vol C Tables 4.2.6.8 and 6.1.1.4'
F F 0.0171 0.0103 'International Tables Vol C Tables 4.2.6.8 and 6.1.1.4'

loop_
_geom_angle_atom_site_label_1
_geom_angle_atom_site_label_2
_geom_angle_atom_site_label_3
_geom_angle
_geom_angle_site_symmetry_1
_geom_angle_site_symmetry_3
_geom_angle_publ_flag
C7 N1 C14 110.29(14) . . ?
C7 N1 B1 122.68(13) . . ?
C14 N1 B1 126.23(14) . . ?
F2 B1 F1 109.82(14) . . ?
F2 B1 N1 113.07(16) . . ?
F1 B1 N1 111.12(14) . . ?
F2 B1 N2 107.96(13) . . ?
F1 B1 N2 106.59(15) . . ?
N1 B1 N2 108.00(12) . . ?
N2 C1 C2 122.33(16) . . ?
C1 N2 C5 119.55(15) . . ?
C1 N2 B1 116.42(13) . . ?
C5 N2 B1 123.91(13) . . ?
C1 C2 C3 118.91(16) . . ?
C4 C3 C2 119.45(17) . . ?
C3 C4 C5 120.28(16) . . ?
N2 C5 C4 119.47(14) . . ?
N2 C5 C6 118.65(14) . . ?
C4 C5 C6 121.88(14) . . ?
C7 C6 C5 122.09(15) . . ?
C6 C7 N1 122.84(14) . . ?
C6 C7 C8 129.39(15) . . ?
N1 C7 C8 107.77(14) . . ?
C9 C8 C13 121.32(16) . . ?
C9 C8 C7 131.54(15) . . ?
C13 C8 C7 107.13(14) . . ?
C10 C9 C8 117.55(17) . . ?
C9 C10 C11 121.15(18) . . ?
C12 C11 C10 121.27(17) . . ?
C11 C12 C13 117.79(18) . . ?
C8 C13 C12 120.89(17) . . ?
C8 C13 C14 108.46(15) . . ?
C12 C13 C14 130.65(17) . . ?
O1 C14 N1 125.15(17) . . ?
O1 C14 C13 128.52(17) . . ?
N1 C14 C13 106.33(14) . . ?

loop_
_geom_bond_atom_site_label_1
_geom_bond_atom_site_label_2
_geom_bond_distance
_geom_bond_site_symmetry_2
_geom_bond_publ_flag
N1 C7 1.389(2) . ?
N1 C14 1.396(2) . ?
N1 B1 1.516(2) . ?
O1 C14 1.212(2) . ?
B1 F2 1.376(2) . ?
B1 F1 1.387(2) . ?
B1 N2 1.593(2) . ?
C1 N2 1.355(2) . ?
C1 C2 1.361(2) . ?
N2 C5 1.360(2) . ?
C2 C3 1.378(3) . ?
C3 C4 1.375(2) . ?
C4 C5 1.391(2) . ?
C5 C6 1.440(2) . ?
C6 C7 1.335(2) . ?
C7 C8 1.469(2) . ?
C8 C9 1.383(2) . ?
C8 C13 1.384(2) . ?
C9 C10 1.381(3) . ?
C10 C11 1.387(3) . ?
C11 C12 1.376(3) . ?
C12 C13 1.387(2) . ?
C13 C14 1.479(3) . ?
